data_1534729
loop_
_publ_author_name
'Avtamonova, N.V.'
'Trunov, V.K.'

_publ_section_title
;
 The crystal structure of cesium metavanadate hemihydrate
;
_journal_name_full 'Zhurnal Strukturnoi Khimii (Issue-No. from 1981)'
_journal_page_first 171
_journal_page_last 173
_journal_volume 32
_journal_year 1991
_chemical_formula_sum 'Cs H O3.5 V'
_chemical_name_systematic 'Cs V O3 (H2 O)0.5'
_space_group_IT_number 57
_symmetry_space_group_name_Hall '-P 2c 2b'
_symmetry_space_group_name_H-M 'P b c m'
_cell_angle_alpha 90
_cell_angle_beta 90
_cell_angle_gamma 90
_cell_formula_units_Z 8
_cell_length_a 5.774
_cell_length_b 18.233
_cell_length_c 8.905
_cell_volume 937.495
_citation_journal_id_ASTM ZSTKAI
_cod_data_source_file Avtamonova_ZSTKAI_1991_1106.cif
_cod_data_source_block H1Cs1O3.5V1
_cod_original_cell_volume 937.4947
_cod_original_formula_sum 'H1 Cs1 O3.5 V1'
_cod_database_code 1534729

loop_
_symmetry_equiv_pos_as_xyz
x,y,z
-x,-y,z+1/2
x,-y+1/2,-z
-x,y+1/2,-z+1/2
-x,-y,-z
x,y,-z-1/2
-x,y-1/2,z
x,-y-1/2,z-1/2

loop_
_atom_site_label
_atom_site_type_symbol
_atom_site_fract_x
_atom_site_fract_y
_atom_site_fract_z
_atom_site_occupancy
_atom_site_U_iso_or_equiv
V1 V+5 0.1228 0.339 0.5597 1 0.0
H1 H+1 0.94 0.44 0.16 1 0.0
O2 O-2 -0.159 0.3445 0.55 1 0.0
Cs2 Cs+1 0.5909 0.29466 0.25 1 0.0
O5 O-2 0.868 0.452 0.25 1 0.0
O1 O-2 0.23 0.3502 0.75 1 0.0
O3 O-2 0.222 0.25 0.5 1 0.0
O4 O-2 0.237 0.4024 0.453 1 0.0
Cs1 Cs+1 0.6017 0.03428 0.25 1 0.0
